data_7000170
loop_
_publ_author_name
'Haddow, Mairi F.'
'Middleton, Ann J.'
'Orpen, A. Guy'
'Pringle, Paul G.'
'Papp, Rainer'

_publ_section_title
;
 Stereoelectronic effects in a homologous series of bidentate cyclic
 phosphines. A clear correlation of hydroformylation catalyst activity
 with ring size
;
_journal_issue 1
_journal_name_full 'Dalton Transactions'
_journal_page_first 202
_journal_page_last 209
_journal_paper_doi 10.1039/b815056g
_journal_year 2009
_chemical_formula_moiety 'C24 H44 Cl2 O2 P4 Rh2'
_chemical_formula_sum 'C24 H44 Cl2 O2 P4 Rh2'
_chemical_formula_weight 765.19
_chemical_name_systematic
;
?
;
_space_group_IT_number 14
_symmetry_cell_setting monoclinic
_symmetry_space_group_name_Hall '-P 2ybc'
_symmetry_space_group_name_H-M 'P 1 21/c 1'
_atom_sites_solution_hydrogens geom
_atom_sites_solution_primary direct
_atom_sites_solution_secondary difmap
_audit_creation_method SHELXL-97
_cell_angle_alpha 90.00
_cell_angle_beta 91.1220(10)
_cell_angle_gamma 90.00
_cell_formula_units_Z 4
_cell_length_a 11.7519(7)
_cell_length_b 11.9472(7)
_cell_length_c 22.4102(13)
_cell_measurement_reflns_used 5531
_cell_measurement_temperature 173(2)
_cell_measurement_theta_max 27.427
_cell_measurement_theta_min 2.431
_cell_volume 3145.8(3)
_computing_cell_refinement 'Bruker SMART'
_computing_data_collection 'Bruker SMART'
_computing_data_reduction 'Bruker SAINT'
_computing_molecular_graphics 'Bruker SHELXTL'
_computing_publication_material 'Bruker SHELXTL'
_computing_structure_refinement 'SHELXL-97 (Sheldrick, 1997)'
_computing_structure_solution 'SHELXS-97 (Sheldrick, 1990)'
_diffrn_ambient_temperature 173(2)
_diffrn_measured_fraction_theta_full 0.998
_diffrn_measured_fraction_theta_max 0.998
_diffrn_measurement_device_type 'CCD area detector'
_diffrn_measurement_method 'phi and omega scans'
_diffrn_radiation_monochromator graphite
_diffrn_radiation_source 'fine-focus sealed tube'
_diffrn_radiation_type MoK\a
_diffrn_radiation_wavelength 0.71073
_diffrn_reflns_av_R_equivalents 0.0518
_diffrn_reflns_av_sigmaI/netI 0.0634
_diffrn_reflns_limit_h_max 15
_diffrn_reflns_limit_h_min -14
_diffrn_reflns_limit_k_max 10
_diffrn_reflns_limit_k_min -15
_diffrn_reflns_limit_l_max 29
_diffrn_reflns_limit_l_min -23
_diffrn_reflns_number 20348
_diffrn_reflns_theta_full 27.48
_diffrn_reflns_theta_max 27.48
_diffrn_reflns_theta_min 1.73
_exptl_absorpt_coefficient_mu 1.442
_exptl_absorpt_correction_T_max 0.745
_exptl_absorpt_correction_T_min 0.610
_exptl_absorpt_correction_type multi-scan
_exptl_absorpt_process_details 'sadabs v2.03(bruker AXS, 2001)'
_exptl_crystal_colour yellow
_exptl_crystal_density_diffrn 1.616
_exptl_crystal_density_method 'not measured'
_exptl_crystal_description block
_exptl_crystal_F_000 1552
_exptl_crystal_size_max 0.40
_exptl_crystal_size_mid 0.30
_exptl_crystal_size_min 0.20
_refine_diff_density_max 0.649
_refine_diff_density_min -0.646
_refine_diff_density_rms 0.117
_refine_ls_extinction_method none
_refine_ls_goodness_of_fit_ref 0.998
_refine_ls_hydrogen_treatment constr
_refine_ls_matrix_type full
_refine_ls_number_parameters 307
_refine_ls_number_reflns 7198
_refine_ls_number_restraints 0
_refine_ls_restrained_S_all 0.998
_refine_ls_R_factor_all 0.0708
_refine_ls_R_factor_gt 0.0364
_refine_ls_shift/su_max 0.001
_refine_ls_shift/su_mean 0.000
_refine_ls_structure_factor_coef Fsqd
_refine_ls_weighting_details 'calc w=1/[\s^2^(Fo^2^)+(0.0285P)^2^+0.0000P] where P=(Fo^2^+2Fc^2^)/3'
_refine_ls_weighting_scheme calc
_refine_ls_wR_factor_gt 0.0694
_refine_ls_wR_factor_ref 0.0795
_reflns_number_gt 4995
_reflns_number_total 7198
_reflns_threshold_expression >2sigma(I)
_cod_data_source_file b815056g.txt
_cod_data_source_block 5a_toads
_cod_original_sg_symbol_H-M P2(1)/c
_cod_database_code 7000170

loop_
_symmetry_equiv_pos_as_xyz
'x, y, z'
'-x, y+1/2, -z+1/2'
'-x, -y, -z'
'x, -y-1/2, z-1/2'

loop_
_atom_site_label
_atom_site_type_symbol
_atom_site_fract_x
_atom_site_fract_y
_atom_site_fract_z
_atom_site_U_iso_or_equiv
_atom_site_adp_type
_atom_site_occupancy
_atom_site_symmetry_multiplicity
_atom_site_calc_flag
_atom_site_refinement_flags
_atom_site_disorder_assembly
_atom_site_disorder_group
Rh2 Rh 0.18230(2) 0.81891(2) 0.090638(12) 0.01916(8) Uani 1 1 d . . .
Rh1 Rh 0.34042(2) 0.82990(2) 0.328834(12) 0.01884(8) Uani 1 1 d . . .
P1 P 0.52604(7) 0.82060(7) 0.29602(4) 0.0200(2) Uani 1 1 d . . .
P4 P 0.15505(7) 0.85717(7) 0.35728(4) 0.01775(19) Uani 1 1 d . . .
P3 P 0.00114(7) 0.85863(7) 0.12245(4) 0.0193(2) Uani 1 1 d . . .
P2 P 0.36622(8) 0.79561(8) 0.05943(4) 0.0218(2) Uani 1 1 d . . .
Cl1 Cl 0.36535(8) 1.02458(7) 0.34507(5) 0.0326(2) Uani 1 1 d . . .
Cl2 Cl 0.20933(8) 1.01475(8) 0.07966(4) 0.0331(2) Uani 1 1 d . . .
C8 C 0.4282(3) 0.6574(3) 0.04437(18) 0.0328(9) Uani 1 1 d . . .
H8A H 0.4805 0.6352 0.0775 0.039 Uiso 1 1 calc R . .
H8B H 0.3673 0.6004 0.0406 0.039 Uiso 1 1 calc R . .
C15 C -0.1043(3) 0.7465(3) 0.13442(17) 0.0270(8) Uani 1 1 d . . .
H15A H -0.0691 0.6720 0.1292 0.032 Uiso 1 1 calc R . .
H15B H -0.1352 0.7512 0.1751 0.032 Uiso 1 1 calc R . .
C1 C 0.6072(3) 0.6891(3) 0.29482(17) 0.0269(8) Uani 1 1 d . . .
H1A H 0.5844 0.6392 0.3278 0.032 Uiso 1 1 calc R . .
H1B H 0.5950 0.6494 0.2564 0.032 Uiso 1 1 calc R . .
C16 C 0.0039(3) 0.9386(3) 0.19239(15) 0.0245(8) Uani 1 1 d . . .
H16A H 0.0415 1.0116 0.1858 0.029 Uiso 1 1 calc R . .
H16B H -0.0751 0.9534 0.2048 0.029 Uiso 1 1 calc R . .
C19 C 0.1316(3) 0.9256(3) 0.42936(15) 0.0227(8) Uani 1 1 d . . .
H19A H 0.1975 0.9132 0.4568 0.027 Uiso 1 1 calc R . .
H19B H 0.1208 1.0071 0.4239 0.027 Uiso 1 1 calc R . .
C12 C -0.0919(3) 0.9374(3) 0.07065(16) 0.0227(8) Uani 1 1 d . . .
H12A H -0.0913 1.0180 0.0809 0.027 Uiso 1 1 calc R . .
H12B H -0.0663 0.9285 0.0291 0.027 Uiso 1 1 calc R . .
C22 C 0.0595(3) 0.7388(3) 0.37304(16) 0.0233(8) Uani 1 1 d . . .
H22A H -0.0101 0.7430 0.3475 0.028 Uiso 1 1 calc R . .
H22B H 0.0982 0.6668 0.3653 0.028 Uiso 1 1 calc R . .
C18 C 0.0753(3) 0.9388(3) 0.30095(15) 0.0223(8) Uani 1 1 d . . .
H18A H -0.0022 0.9542 0.3154 0.027 Uiso 1 1 calc R . .
H18B H 0.1139 1.0115 0.2947 0.027 Uiso 1 1 calc R . .
C7 C 0.4666(3) 0.8614(3) 0.11212(15) 0.0249(8) Uani 1 1 d . . .
H7A H 0.5452 0.8489 0.0985 0.030 Uiso 1 1 calc R . .
H7B H 0.4528 0.9431 0.1128 0.030 Uiso 1 1 calc R . .
C5 C 0.5363(3) 0.8733(3) 0.21953(16) 0.0256(8) Uani 1 1 d . . .
H5A H 0.5194 0.9545 0.2194 0.031 Uiso 1 1 calc R . .
H5B H 0.6154 0.8636 0.2061 0.031 Uiso 1 1 calc R . .
C6 C 0.4554(3) 0.8147(3) 0.17517(16) 0.0271(8) Uani 1 1 d . . .
H6A H 0.4723 0.7335 0.1749 0.033 Uiso 1 1 calc R . .
H6B H 0.3760 0.8245 0.1883 0.033 Uiso 1 1 calc R . .
C20 C 0.0240(3) 0.8719(3) 0.45436(16) 0.0274(8) Uani 1 1 d . . .
H20A H 0.0218 0.8821 0.4982 0.033 Uiso 1 1 calc R . .
H20B H -0.0449 0.9065 0.4362 0.033 Uiso 1 1 calc R . .
C24 C 0.1653(3) 0.6705(3) 0.10423(18) 0.0307(9) Uani 1 1 d . . .
C23 C 0.3153(3) 0.6833(3) 0.31428(19) 0.0351(10) Uani 1 1 d . . .
C11 C 0.4046(3) 0.8523(3) -0.01365(17) 0.0333(9) Uani 1 1 d . . .
H11A H 0.3418 0.8411 -0.0432 0.040 Uiso 1 1 calc R . .
H11B H 0.4215 0.9333 -0.0107 0.040 Uiso 1 1 calc R . .
C21 C 0.0294(3) 0.7483(3) 0.43884(16) 0.0292(9) Uani 1 1 d . . .
H21A H -0.0450 0.7123 0.4459 0.035 Uiso 1 1 calc R . .
H21B H 0.0880 0.7106 0.4640 0.035 Uiso 1 1 calc R . .
C14 C -0.1981(3) 0.7657(3) 0.0876(2) 0.0456(12) Uani 1 1 d . . .
H14A H -0.1783 0.7281 0.0499 0.055 Uiso 1 1 calc R . .
H14B H -0.2707 0.7341 0.1016 0.055 Uiso 1 1 calc R . .
C4 C 0.6383(3) 0.8998(3) 0.33697(17) 0.0284(9) Uani 1 1 d . . .
H4A H 0.6663 0.9623 0.3122 0.034 Uiso 1 1 calc R . .
H4B H 0.6082 0.9309 0.3745 0.034 Uiso 1 1 calc R . .
C13 C -0.2104(3) 0.8888(3) 0.07755(19) 0.0380(10) Uani 1 1 d . . .
H13A H -0.2484 0.9240 0.1118 0.046 Uiso 1 1 calc R . .
H13B H -0.2571 0.9031 0.0411 0.046 Uiso 1 1 calc R . .
C3 C 0.7345(3) 0.8163(3) 0.35055(19) 0.0397(10) Uani 1 1 d . . .
H3A H 0.8089 0.8553 0.3506 0.048 Uiso 1 1 calc R . .
H3B H 0.7242 0.7825 0.3904 0.048 Uiso 1 1 calc R . .
C2 C 0.7318(3) 0.7251(3) 0.30267(18) 0.0360(10) Uani 1 1 d . . .
H2A H 0.7794 0.6607 0.3154 0.043 Uiso 1 1 calc R . .
H2B H 0.7611 0.7545 0.2646 0.043 Uiso 1 1 calc R . .
C10 C 0.5101(3) 0.7869(4) -0.03152(18) 0.0419(11) Uani 1 1 d . . .
H10A H 0.5208 0.7924 -0.0751 0.050 Uiso 1 1 calc R . .
H10B H 0.5785 0.8177 -0.0110 0.050 Uiso 1 1 calc R . .
O1 O 0.1543(2) 0.5787(2) 0.11327(16) 0.0546(9) Uani 1 1 d . . .
C17 C 0.0673(3) 0.8752(3) 0.24188(16) 0.0267(8) Uani 1 1 d . . .
H17A H 0.1452 0.8583 0.2285 0.032 Uiso 1 1 calc R . .
H17B H 0.0282 0.8030 0.2486 0.032 Uiso 1 1 calc R . .
O2 O 0.2955(3) 0.5917(2) 0.30368(17) 0.0669(11) Uani 1 1 d . . .
C9 C 0.4929(4) 0.6663(4) -0.0137(2) 0.0499(12) Uani 1 1 d . . .
H9A H 0.5679 0.6293 -0.0088 0.060 Uiso 1 1 calc R . .
H9B H 0.4499 0.6269 -0.0458 0.060 Uiso 1 1 calc R . .

loop_
_atom_site_aniso_label
_atom_site_aniso_U_11
_atom_site_aniso_U_22
_atom_site_aniso_U_33
_atom_site_aniso_U_23
_atom_site_aniso_U_13
_atom_site_aniso_U_12
Rh2 0.01728(15) 0.02155(15) 0.01866(16) 0.00024(11) 0.00029(11) 0.00022(11)
Rh1 0.01705(15) 0.02137(15) 0.01811(16) -0.00069(11) 0.00083(11) 0.00025(11)
P1 0.0168(5) 0.0264(5) 0.0168(5) -0.0015(4) 0.0003(4) -0.0004(4)
P4 0.0182(5) 0.0197(5) 0.0154(5) -0.0011(4) 0.0008(4) 0.0000(4)
P3 0.0182(5) 0.0216(5) 0.0180(5) 0.0012(4) 0.0005(4) 0.0006(4)
P2 0.0191(5) 0.0308(5) 0.0155(5) 0.0005(4) 0.0004(4) 0.0013(4)
Cl1 0.0309(5) 0.0238(5) 0.0431(6) -0.0032(4) 0.0047(4) -0.0036(4)
Cl2 0.0332(5) 0.0268(5) 0.0394(6) 0.0046(4) 0.0016(4) -0.0020(4)
C8 0.029(2) 0.039(2) 0.031(2) -0.0052(18) -0.0007(17) 0.0077(17)
C15 0.027(2) 0.026(2) 0.029(2) 0.0035(16) 0.0064(16) -0.0037(16)
C1 0.026(2) 0.030(2) 0.026(2) 0.0000(16) 0.0032(16) 0.0079(16)
C16 0.025(2) 0.027(2) 0.021(2) 0.0001(15) -0.0021(16) 0.0051(15)
C19 0.025(2) 0.0228(18) 0.020(2) -0.0016(15) 0.0000(15) 0.0024(15)
C12 0.026(2) 0.0212(18) 0.021(2) 0.0040(15) -0.0031(16) 0.0028(15)
C22 0.0238(19) 0.0217(19) 0.024(2) 0.0036(15) 0.0015(16) -0.0012(15)
C18 0.025(2) 0.0220(18) 0.020(2) -0.0012(15) 0.0010(15) 0.0023(15)
C7 0.0206(19) 0.035(2) 0.019(2) 0.0013(16) -0.0025(15) -0.0027(16)
C5 0.023(2) 0.030(2) 0.024(2) 0.0013(16) 0.0011(16) -0.0057(16)
C6 0.022(2) 0.039(2) 0.020(2) -0.0005(17) -0.0044(15) -0.0026(16)
C20 0.032(2) 0.032(2) 0.019(2) -0.0027(16) 0.0077(16) 0.0064(17)
C24 0.019(2) 0.034(2) 0.039(3) -0.0010(19) 0.0021(17) 0.0035(17)
C23 0.023(2) 0.032(2) 0.050(3) -0.009(2) 0.0104(18) -0.0002(17)
C11 0.028(2) 0.051(3) 0.022(2) 0.0024(18) 0.0019(17) -0.0067(18)
C21 0.029(2) 0.035(2) 0.024(2) 0.0029(17) 0.0062(16) -0.0047(17)
C14 0.027(2) 0.044(3) 0.066(3) 0.010(2) -0.009(2) -0.0075(19)
C4 0.020(2) 0.041(2) 0.024(2) -0.0031(17) -0.0043(16) -0.0036(16)
C13 0.022(2) 0.050(3) 0.041(3) 0.016(2) -0.0056(19) -0.0034(19)
C3 0.023(2) 0.055(3) 0.041(3) 0.004(2) -0.0083(18) 0.0009(19)
C2 0.023(2) 0.047(3) 0.038(3) 0.003(2) 0.0070(18) 0.0096(18)
C10 0.031(2) 0.071(3) 0.025(2) -0.007(2) 0.0085(18) 0.001(2)
O1 0.045(2) 0.0328(18) 0.086(3) 0.0105(17) 0.0007(17) -0.0019(15)
C17 0.032(2) 0.026(2) 0.023(2) -0.0009(16) 0.0000(17) 0.0049(16)
O2 0.053(2) 0.0283(18) 0.120(3) -0.0230(18) 0.025(2) -0.0053(15)
C9 0.056(3) 0.057(3) 0.038(3) -0.008(2) 0.018(2) 0.013(2)

loop_
_atom_type_symbol
_atom_type_description
_atom_type_scat_dispersion_real
_atom_type_scat_dispersion_imag
_atom_type_scat_source
C C 0.0033 0.0016 'International Tables Vol C Tables 4.2.6.8 and 6.1.1.4'
H H 0.0000 0.0000 'International Tables Vol C Tables 4.2.6.8 and 6.1.1.4'
O O 0.0106 0.0060 'International Tables Vol C Tables 4.2.6.8 and 6.1.1.4'
P P 0.1023 0.0942 'International Tables Vol C Tables 4.2.6.8 and 6.1.1.4'
Cl Cl 0.1484 0.1585 'International Tables Vol C Tables 4.2.6.8 and 6.1.1.4'
Rh Rh -1.1178 0.9187 'International Tables Vol C Tables 4.2.6.8 and 6.1.1.4'

loop_
_geom_angle_atom_site_label_1
_geom_angle_atom_site_label_2
_geom_angle_atom_site_label_3
_geom_angle
_geom_angle_site_symmetry_1
_geom_angle_site_symmetry_3
_geom_angle_publ_flag
C24 Rh2 P2 92.30(12) . . ?
C24 Rh2 P3 92.51(11) . . ?
P2 Rh2 P3 175.05(3) . . ?
C24 Rh2 Cl2 176.07(13) . . ?
P2 Rh2 Cl2 87.67(3) . . ?
P3 Rh2 Cl2 87.45(3) . . ?
C23 Rh1 P4 92.02(11) . . ?
C23 Rh1 P1 92.73(12) . . ?
P4 Rh1 P1 174.16(3) . . ?
C23 Rh1 Cl1 177.20(13) . . ?
P4 Rh1 Cl1 86.19(3) . . ?
P1 Rh1 Cl1 88.94(3) . . ?
C5 P1 C1 103.68(17) . . yes
C5 P1 C4 103.21(17) . . yes
C1 P1 C4 94.56(16) . . yes
C5 P1 Rh1 111.08(12) . . ?
C1 P1 Rh1 122.49(12) . . ?
C4 P1 Rh1 118.94(12) . . ?
C19 P4 C18 106.55(16) . . yes
C19 P4 C22 94.05(16) . . yes
C18 P4 C22 103.57(16) . . yes
C19 P4 Rh1 117.71(12) . . ?
C18 P4 Rh1 110.91(12) . . ?
C22 P4 Rh1 121.79(12) . . ?
C16 P3 C12 105.84(16) . . yes
C16 P3 C15 104.71(17) . . yes
C12 P3 C15 94.05(16) . . yes
C16 P3 Rh2 111.72(12) . . ?
C12 P3 Rh2 116.82(12) . . ?
C15 P3 Rh2 121.40(12) . . ?
C7 P2 C11 104.51(17) . . yes
C7 P2 C8 104.57(18) . . yes
C11 P2 C8 93.59(18) . . yes
C7 P2 Rh2 110.45(12) . . ?
C11 P2 Rh2 118.34(12) . . ?
C8 P2 Rh2 122.82(13) . . ?
C9 C8 P2 107.5(3) . . ?
C9 C8 H8A 110.2 . . ?
P2 C8 H8A 110.2 . . ?
C9 C8 H8B 110.2 . . ?
P2 C8 H8B 110.2 . . ?
H8A C8 H8B 108.5 . . ?
C14 C15 P3 105.6(3) . . ?
C14 C15 H15A 110.6 . . ?
P3 C15 H15A 110.6 . . ?
C14 C15 H15B 110.6 . . ?
P3 C15 H15B 110.6 . . ?
H15A C15 H15B 108.7 . . ?
C2 C1 P1 104.7(2) . . ?
C2 C1 H1A 110.8 . . ?
P1 C1 H1A 110.8 . . ?
C2 C1 H1B 110.8 . . ?
P1 C1 H1B 110.8 . . ?
H1A C1 H1B 108.9 . . ?
C17 C16 P3 111.3(2) . . ?
C17 C16 H16A 109.4 . . ?
P3 C16 H16A 109.4 . . ?
C17 C16 H16B 109.4 . . ?
P3 C16 H16B 109.4 . . ?
H16A C16 H16B 108.0 . . ?
C20 C19 P4 105.9(2) . . ?
C20 C19 H19A 110.6 . . ?
P4 C19 H19A 110.6 . . ?
C20 C19 H19B 110.6 . . ?
P4 C19 H19B 110.6 . . ?
H19A C19 H19B 108.7 . . ?
C13 C12 P3 106.0(2) . . ?
C13 C12 H12A 110.5 . . ?
P3 C12 H12A 110.5 . . ?
C13 C12 H12B 110.5 . . ?
P3 C12 H12B 110.5 . . ?
H12A C12 H12B 108.7 . . ?
C21 C22 P4 106.3(2) . . ?
C21 C22 H22A 110.5 . . ?
P4 C22 H22A 110.5 . . ?
C21 C22 H22B 110.5 . . ?
P4 C22 H22B 110.5 . . ?
H22A C22 H22B 108.7 . . ?
C17 C18 P4 110.7(2) . . ?
C17 C18 H18A 109.5 . . ?
P4 C18 H18A 109.5 . . ?
C17 C18 H18B 109.5 . . ?
P4 C18 H18B 109.5 . . ?
H18A C18 H18B 108.1 . . ?
C6 C7 P2 111.9(2) . . ?
C6 C7 H7A 109.2 . . ?
P2 C7 H7A 109.2 . . ?
C6 C7 H7B 109.2 . . ?
P2 C7 H7B 109.2 . . ?
H7A C7 H7B 107.9 . . ?
C6 C5 P1 113.5(2) . . ?
C6 C5 H5A 108.9 . . ?
P1 C5 H5A 108.9 . . ?
C6 C5 H5B 108.9 . . ?
P1 C5 H5B 108.9 . . ?
H5A C5 H5B 107.7 . . ?
C7 C6 C5 111.7(3) . . ?
C7 C6 H6A 109.3 . . ?
C5 C6 H6A 109.3 . . ?
C7 C6 H6B 109.3 . . ?
C5 C6 H6B 109.3 . . ?
H6A C6 H6B 107.9 . . ?
C21 C20 C19 106.5(3) . . ?
C21 C20 H20A 110.4 . . ?
C19 C20 H20A 110.4 . . ?
C21 C20 H20B 110.4 . . ?
C19 C20 H20B 110.4 . . ?
H20A C20 H20B 108.6 . . ?
O1 C24 Rh2 179.2(4) . . ?
O2 C23 Rh1 177.1(4) . . ?
C10 C11 P2 105.1(3) . . ?
C10 C11 H11A 110.7 . . ?
P2 C11 H11A 110.7 . . ?
C10 C11 H11B 110.7 . . ?
P2 C11 H11B 110.7 . . ?
H11A C11 H11B 108.8 . . ?
C20 C21 C22 107.8(3) . . ?
C20 C21 H21A 110.2 . . ?
C22 C21 H21A 110.2 . . ?
C20 C21 H21B 110.2 . . ?
C22 C21 H21B 110.2 . . ?
H21A C21 H21B 108.5 . . ?
C13 C14 C15 108.6(3) . . ?
C13 C14 H14A 110.0 . . ?
C15 C14 H14A 110.0 . . ?
C13 C14 H14B 110.0 . . ?
C15 C14 H14B 110.0 . . ?
H14A C14 H14B 108.4 . . ?
C3 C4 P1 106.3(2) . . ?
C3 C4 H4A 110.5 . . ?
P1 C4 H4A 110.5 . . ?
C3 C4 H4B 110.5 . . ?
P1 C4 H4B 110.5 . . ?
H4A C4 H4B 108.7 . . ?
C14 C13 C12 107.8(3) . . ?
C14 C13 H13A 110.2 . . ?
C12 C13 H13A 110.2 . . ?
C14 C13 H13B 110.2 . . ?
C12 C13 H13B 110.2 . . ?
H13A C13 H13B 108.5 . . ?
C2 C3 C4 108.6(3) . . ?
C2 C3 H3A 110.0 . . ?
C4 C3 H3A 110.0 . . ?
C2 C3 H3B 110.0 . . ?
C4 C3 H3B 110.0 . . ?
H3A C3 H3B 108.3 . . ?
C3 C2 C1 106.7(3) . . ?
C3 C2 H2A 110.4 . . ?
C1 C2 H2A 110.4 . . ?
C3 C2 H2B 110.4 . . ?
C1 C2 H2B 110.4 . . ?
H2A C2 H2B 108.6 . . ?
C9 C10 C11 107.8(3) . . ?
C9 C10 H10A 110.2 . . ?
C11 C10 H10A 110.2 . . ?
C9 C10 H10B 110.2 . . ?
C11 C10 H10B 110.2 . . ?
H10A C10 H10B 108.5 . . ?
C16 C17 C18 113.8(3) . . ?
C16 C17 H17A 108.8 . . ?
C18 C17 H17A 108.8 . . ?
C16 C17 H17B 108.8 . . ?
C18 C17 H17B 108.8 . . ?
H17A C17 H17B 107.7 . . ?
C10 C9 C8 111.3(3) . . ?
C10 C9 H9A 109.4 . . ?
C8 C9 H9A 109.4 . . ?
C10 C9 H9B 109.4 . . ?
C8 C9 H9B 109.4 . . ?
H9A C9 H9B 108.0 . . ?

loop_
_geom_bond_atom_site_label_1
_geom_bond_atom_site_label_2
_geom_bond_distance
_geom_bond_site_symmetry_2
_geom_bond_publ_flag
Rh2 C24 1.811(4) . yes
Rh2 P2 2.3017(9) . yes
Rh2 P3 2.3077(9) . yes
Rh2 Cl2 2.3746(9) . yes
Rh1 C23 1.805(4) . yes
Rh1 P4 2.3049(9) . yes
Rh1 P1 2.3183(9) . yes
Rh1 Cl1 2.3714(9) . yes
P1 C5 1.833(4) . yes
P1 C1 1.839(3) . yes
P1 C4 1.852(3) . yes
P4 C19 1.836(3) . yes
P4 C18 1.838(3) . yes
P4 C22 1.844(3) . yes
P3 C16 1.835(3) . yes
P3 C12 1.838(3) . yes
P3 C15 1.847(3) . yes
P2 C7 1.831(3) . yes
P2 C11 1.836(4) . yes
P2 C8 1.839(4) . yes
C8 C9 1.524(5) . ?
C8 H8A 0.9900 . ?
C8 H8B 0.9900 . ?
C15 C14 1.524(5) . ?
C15 H15A 0.9900 . ?
C15 H15B 0.9900 . ?
C1 C2 1.533(5) . ?
C1 H1A 0.9900 . ?
C1 H1B 0.9900 . ?
C16 C17 1.525(5) . ?
C16 H16A 0.9900 . ?
C16 H16B 0.9900 . ?
C19 C20 1.534(5) . ?
C19 H19A 0.9900 . ?
C19 H19B 0.9900 . ?
C12 C13 1.520(5) . ?
C12 H12A 0.9900 . ?
C12 H12B 0.9900 . ?
C22 C21 1.527(5) . ?
C22 H22A 0.9900 . ?
C22 H22B 0.9900 . ?
C18 C17 1.528(5) . ?
C18 H18A 0.9900 . ?
C18 H18B 0.9900 . ?
C7 C6 1.527(5) . ?
C7 H7A 0.9900 . ?
C7 H7B 0.9900 . ?
C5 C6 1.532(4) . ?
C5 H5A 0.9900 . ?
C5 H5B 0.9900 . ?
C6 H6A 0.9900 . ?
C6 H6B 0.9900 . ?
C20 C21 1.518(5) . ?
C20 H20A 0.9900 . ?
C20 H20B 0.9900 . ?
C24 O1 1.123(4) . ?
C23 O2 1.143(4) . ?
C11 C10 1.526(5) . ?
C11 H11A 0.9900 . ?
C11 H11B 0.9900 . ?
C21 H21A 0.9900 . ?
C21 H21B 0.9900 . ?
C14 C13 1.495(5) . ?
C14 H14A 0.9900 . ?
C14 H14B 0.9900 . ?
C4 C3 1.534(5) . ?
C4 H4A 0.9900 . ?
C4 H4B 0.9900 . ?
C13 H13A 0.9900 . ?
C13 H13B 0.9900 . ?
C3 C2 1.529(5) . ?
C3 H3A 0.9900 . ?
C3 H3B 0.9900 . ?
C2 H2A 0.9900 . ?
C2 H2B 0.9900 . ?
C10 C9 1.510(5) . ?
C10 H10A 0.9900 . ?
C10 H10B 0.9900 . ?
C17 H17A 0.9900 . ?
C17 H17B 0.9900 . ?
C9 H9A 0.9900 . ?
C9 H9B 0.9900 . ?
